data_4329080
loop_
_publ_author_name
'Kazuhiro Takahashi'
'Yuta Hasegawa'
'Ryota Sakamoto'
'Michihiro Nishikawa'
'Shoko Kume'
'Eiji Nishibori'
'Hiroshi Nishihara'

_publ_section_title
;
 Solid-State Ligand-Driven Light-Induced Spin Change at Ambient
 Temperatures in Bis(dipyrazolylstyrylpyridine)iron(II) Complexes
;
_journal_name_full 'Inorganic Chemistry'
_journal_page_first 5188
_journal_page_last 5198
_journal_paper_doi 10.1021/ic300030b
_journal_volume 51
_journal_year 2012
_chemical_formula_sum 'C20 H14 B F4 Fe0.5 N6'
_chemical_formula_weight 453.11
_space_group_IT_number 15
_symmetry_space_group_name_Hall '-C 2yc'
_symmetry_space_group_name_H-M 'C 1 2/c 1'
_audit_creation_date 2011-08-09T16:17:23-00:00
_audit_creation_method 'WinGX routine CIF_UPDATE'
_cell_angle_alpha 90
_cell_angle_beta 99.954(3)
_cell_angle_gamma 90
_cell_formula_units_Z 8
_cell_length_a 14.439(3)
_cell_length_b 8.2491(17)
_cell_length_c 32.940(7)
_cell_measurement_reflns_used 4114
_cell_measurement_temperature 113(2)
_cell_measurement_theta_max 27.4797
_cell_measurement_theta_min 3.0172
_cell_volume 3864.4(14)
_computing_cell_refinement 'CrystalClear (Rigaku/MSC Inc., 2006)'
_computing_data_collection 'CrystalClear (Rigaku/MSC Inc., 2006)'
_computing_data_reduction 'CrystalClear (Rigaku/MSC Inc., 2006)'
_computing_structure_refinement 'SHELXL-97 (Sheldrick, 1997)'
_computing_structure_solution
;
        ????
;
_diffrn_ambient_temperature 113(2)
_diffrn_measured_fraction_theta_full 0.994
_diffrn_measured_fraction_theta_max 0.994
_diffrn_measurement_device
;
        Saturn724 (4x4 bin mode)
;
_diffrn_measurement_method dtintegrate.ref
_diffrn_radiation_wavelength 0.71073
_diffrn_reflns_av_R_equivalents 0.0417
_diffrn_reflns_limit_h_max 18
_diffrn_reflns_limit_h_min -18
_diffrn_reflns_limit_k_max 10
_diffrn_reflns_limit_k_min -10
_diffrn_reflns_limit_l_max 36
_diffrn_reflns_limit_l_min -42
_diffrn_reflns_number 14470
_diffrn_reflns_theta_full 27.49
_diffrn_reflns_theta_max 27.49
_diffrn_reflns_theta_min 3.02
_exptl_absorpt_coefficient_mu 0.479
_exptl_absorpt_correction_T_max 0.9869
_exptl_absorpt_correction_T_min 0.9605
_exptl_absorpt_correction_type numerical
_exptl_crystal_colour Red
_exptl_crystal_density_diffrn 1.558
_exptl_crystal_description Block
_exptl_crystal_F_000 1840
_exptl_crystal_size_max 0.16
_exptl_crystal_size_mid 0.1
_exptl_crystal_size_min 0.03
_refine_diff_density_max 0.378
_refine_diff_density_min -0.387
_refine_ls_extinction_method none
_refine_ls_goodness_of_fit_ref 1.164
_refine_ls_hydrogen_treatment constr
_refine_ls_matrix_type full
_refine_ls_number_parameters 285
_refine_ls_number_reflns 4416
_refine_ls_number_restraints 0
_refine_ls_restrained_S_all 1.164
_refine_ls_R_factor_gt 0.0596
_refine_ls_shift/su_max 0
_refine_ls_structure_factor_coef Fsqd
_refine_ls_weighting_details 'calc w=1/[\s^2^(Fo^2^)+(0.0375P)^2^+13.4899P] where P=(Fo^2^+2Fc^2^)/3'
_refine_ls_weighting_scheme calc
_refine_ls_wR_factor_ref 0.1383
_reflns_number_gt 3766
_reflns_number_total 4416
_reflns_threshold_expression >2sigma(I)
_cod_data_source_file ic300030b_si_002_2.cif
_cod_data_source_block Z-CN
_cod_original_cell_volume 3864.6(14)
_cod_original_formula_sum 'C20 H14 B F4 Fe0.50 N6'
_cod_database_code 4329080

loop_
_symmetry_equiv_pos_as_xyz
'x, y, z'
'-x, y, -z+1/2'
'x+1/2, y+1/2, z'
'-x+1/2, y+1/2, -z+1/2'
'-x, -y, -z'
'x, -y, z-1/2'
'-x+1/2, -y+1/2, -z'
'x+1/2, -y+1/2, z-1/2'

loop_
_atom_site_label
_atom_site_type_symbol
_atom_site_fract_x
_atom_site_fract_y
_atom_site_fract_z
_atom_site_U_iso_or_equiv
_atom_site_adp_type
_atom_site_occupancy
_atom_site_calc_flag
_atom_site_refinement_flags
Fe1 Fe 0 0.05375(7) 0.25 0.01694(16) Uani 1 d S
F3 F 0.71271(13) 0.4666(2) 0.13778(6) 0.0295(4) Uani 1 d .
F4 F 0.83715(15) 0.3835(2) 0.10897(6) 0.0364(5) Uani 1 d .
F1 F 0.75042(16) 0.1989(2) 0.13748(7) 0.0421(5) Uani 1 d .
F2 F 0.84568(14) 0.3743(3) 0.17839(6) 0.0364(5) Uani 1 d .
N1 N -0.11202(17) -0.1234(3) 0.25321(7) 0.0182(5) Uani 1 d .
N2 N -0.06167(17) -0.0140(3) 0.18810(7) 0.0176(5) Uani 1 d .
N3 N 0.04275(17) 0.2327(3) 0.20906(7) 0.0194(5) Uani 1 d .
N5 N 0.02811(18) 0.1873(3) 0.16819(7) 0.0203(5) Uani 1 d .
N4 N -0.14910(17) -0.1973(3) 0.21685(7) 0.0187(5) Uani 1 d .
C5 C -0.1449(2) -0.2107(4) 0.14276(9) 0.0217(6) Uani 1 d .
H51 H -0.1868 -0.3004 0.1388 0.026 Uiso 1 calc R
C6 C -0.1080(2) -0.1444(4) 0.10951(9) 0.0214(6) Uani 1 d .
C4 C -0.1188(2) -0.1421(4) 0.18095(9) 0.0198(6) Uani 1 d .
C1 C -0.1565(2) -0.1911(3) 0.28106(9) 0.0193(6) Uani 1 d .
H11 H -0.1453 -0.165 0.3096 0.023 Uiso 1 calc R
C11 C 0.0851(2) 0.3748(4) 0.20991(9) 0.0236(6) Uani 1 d .
H111 H 0.1039 0.4369 0.2342 0.028 Uiso 1 calc R
C13 C -0.1423(2) -0.1673(4) 0.03068(10) 0.0289(7) Uani 1 d .
H131 H -0.1556 -0.2485 0.01 0.035 Uiso 1 calc R
C10 C 0.0991(2) 0.4230(4) 0.17043(10) 0.0274(7) Uani 1 d .
H101 H 0.1287 0.5192 0.1633 0.033 Uiso 1 calc R
C9 C 0.0610(2) 0.3015(4) 0.14453(10) 0.0255(7) Uani 1 d .
H91 H 0.058 0.2977 0.1155 0.031 Uiso 1 calc R
C2 C -0.2222(2) -0.3059(4) 0.26278(9) 0.0226(6) Uani 1 d .
H21 H -0.2631 -0.3693 0.276 0.027 Uiso 1 calc R
C3 C -0.2153(2) -0.3078(4) 0.22201(9) 0.0209(6) Uani 1 d .
H31 H -0.2503 -0.3741 0.2012 0.025 Uiso 1 calc R
C18 C -0.1357(2) 0.2885(4) 0.01857(10) 0.0270(7) Uani 1 d .
H181 H -0.1409 0.3846 0.0339 0.032 Uiso 1 calc R
N6 N -0.0984(3) 0.5803(4) -0.05385(10) 0.0445(8) Uani 1 d .
C17 C -0.1171(2) 0.2987(4) -0.02175(10) 0.0257(7) Uani 1 d .
C7 C -0.0460(2) -0.0124(4) 0.11699(9) 0.0223(6) Uani 1 d .
H71 H -0.0178 0.0329 0.0956 0.027 Uiso 1 calc R
C15 C -0.1206(2) 0.0089(4) -0.02662(10) 0.0283(7) Uani 1 d .
H151 H -0.1166 -0.0869 -0.0422 0.034 Uiso 1 calc R
C14 C -0.1354(2) -0.0037(4) 0.01437(9) 0.0257(7) Uani 1 d .
C12 C -0.1335(2) -0.2244(4) 0.06932(9) 0.0277(7) Uani 1 d .
H121 H -0.1461 -0.3371 0.071 0.033 Uiso 1 calc R
C16 C -0.1119(2) 0.1578(4) -0.04451(10) 0.0275(7) Uani 1 d .
H161 H -0.1024 0.1644 -0.0723 0.033 Uiso 1 calc R
C19 C -0.1464(2) 0.1395(4) 0.03590(10) 0.0262(7) Uani 1 d .
H191 H -0.1614 0.1337 0.0628 0.031 Uiso 1 calc R
C20 C -0.1069(2) 0.4546(4) -0.03998(10) 0.0303(7) Uani 1 d .
C8 C -0.0276(2) 0.0493(3) 0.15655(9) 0.0186(6) Uani 1 d .
B1 B 0.7870(3) 0.3551(4) 0.14076(11) 0.0256(8) Uani 1 d .

loop_
_atom_site_aniso_label
_atom_site_aniso_U_11
_atom_site_aniso_U_22
_atom_site_aniso_U_33
_atom_site_aniso_U_23
_atom_site_aniso_U_13
_atom_site_aniso_U_12
Fe1 0.0195(3) 0.0167(3) 0.0142(3) 0 0.0020(2) 0
F3 0.0323(10) 0.0289(10) 0.0271(10) -0.0014(8) 0.0045(8) -0.0002(8)
F4 0.0462(12) 0.0395(12) 0.0284(10) -0.0064(9) 0.0207(9) -0.0042(10)
F1 0.0542(14) 0.0230(10) 0.0519(13) -0.0007(9) 0.0171(11) -0.0087(10)
F2 0.0349(11) 0.0472(13) 0.0268(10) -0.0007(9) 0.0047(8) 0.0042(10)
N1 0.0210(12) 0.0183(12) 0.0154(11) -0.0019(9) 0.0033(9) -0.0037(10)
N2 0.0206(12) 0.0180(12) 0.0145(11) 0.0003(9) 0.0036(9) 0.0000(10)
N3 0.0236(12) 0.0187(12) 0.0152(11) 0.0008(10) 0.0019(9) -0.0011(10)
N5 0.0266(13) 0.0183(12) 0.0162(12) 0.0003(10) 0.0045(10) -0.0043(10)
N4 0.0229(12) 0.0172(12) 0.0158(11) 0.0003(9) 0.0029(9) -0.0025(10)
C5 0.0273(15) 0.0183(14) 0.0203(14) -0.0017(12) 0.0062(12) -0.0036(12)
C6 0.0277(15) 0.0220(15) 0.0149(13) -0.0014(11) 0.0042(11) -0.0011(12)
C4 0.0219(14) 0.0193(14) 0.0182(14) -0.0003(11) 0.0032(11) -0.0012(12)
C1 0.0254(15) 0.0190(14) 0.0149(13) 0.0006(11) 0.0072(11) 0.0001(12)
C11 0.0264(15) 0.0203(15) 0.0231(15) -0.0011(12) 0.0013(12) -0.0033(12)
C13 0.0358(18) 0.0265(17) 0.0241(16) -0.0065(13) 0.0049(13) -0.0065(14)
C10 0.0338(17) 0.0232(16) 0.0253(16) 0.0041(13) 0.0056(13) -0.0066(13)
C9 0.0318(16) 0.0234(16) 0.0216(15) 0.0048(12) 0.0053(12) -0.0060(13)
C2 0.0211(14) 0.0223(15) 0.0249(15) 0.0025(12) 0.0058(12) -0.0017(12)
C3 0.0211(14) 0.0156(14) 0.0255(15) 0.0002(12) 0.0027(12) -0.0020(11)
C18 0.0286(16) 0.0285(17) 0.0223(15) -0.0024(13) 0.0004(12) -0.0009(14)
N6 0.069(2) 0.0354(18) 0.0330(17) 0.0024(14) 0.0186(16) -0.0031(17)
C17 0.0273(16) 0.0272(17) 0.0216(15) 0.0021(13) 0.0016(12) -0.0039(13)
C7 0.0267(15) 0.0220(15) 0.0185(14) 0.0014(12) 0.0045(12) -0.0030(12)
C15 0.0355(18) 0.0283(17) 0.0210(15) -0.0048(13) 0.0045(13) -0.0022(14)
C14 0.0262(16) 0.0290(17) 0.0212(15) -0.0016(13) 0.0016(12) -0.0039(13)
C12 0.0395(18) 0.0243(16) 0.0198(15) -0.0056(13) 0.0064(13) -0.0081(14)
C16 0.0303(17) 0.0340(18) 0.0187(15) 0.0012(13) 0.0053(12) -0.0012(14)
C19 0.0292(16) 0.0294(17) 0.0196(15) 0.0000(13) 0.0033(12) -0.0033(14)
C20 0.0373(19) 0.0297(18) 0.0250(16) 0.0000(14) 0.0088(14) -0.0025(15)
C8 0.0210(14) 0.0169(14) 0.0172(13) 0.0025(11) 0.0014(11) -0.0016(11)
B1 0.0324(19) 0.0228(18) 0.0234(17) -0.0057(14) 0.0094(15) -0.0026(15)

loop_
_atom_type_symbol
_atom_type_description
_atom_type_scat_dispersion_real
_atom_type_scat_dispersion_imag
_atom_type_scat_source
C C 0.0033 0.0016 'International Tables Vol C Tables 4.2.6.8 and 6.1.1.4'
H H 0 0 'International Tables Vol C Tables 4.2.6.8 and 6.1.1.4'
B B 0.0013 0.0007 'International Tables Vol C Tables 4.2.6.8 and 6.1.1.4'
N N 0.0061 0.0033 'International Tables Vol C Tables 4.2.6.8 and 6.1.1.4'
F F 0.0171 0.0103 'International Tables Vol C Tables 4.2.6.8 and 6.1.1.4'
Fe Fe 0.3463 0.8444 'International Tables Vol C Tables 4.2.6.8 and 6.1.1.4'

loop_
_geom_angle_atom_site_label_1
_geom_angle_atom_site_label_2
_geom_angle_atom_site_label_3
_geom_angle
_geom_angle_site_symmetry_1
_geom_angle_site_symmetry_3
N2 Fe1 N2 149.91(13) . 2
N2 Fe1 N3 130.74(9) . 2
N2 Fe1 N3 72.68(9) 2 2
N2 Fe1 N3 72.68(9) . .
N2 Fe1 N3 130.74(9) 2 .
N3 Fe1 N3 93.79(13) 2 .
N2 Fe1 N1 71.66(9) . .
N2 Fe1 N1 88.23(9) 2 .
N3 Fe1 N1 97.61(9) 2 .
N3 Fe1 N1 141.01(9) . .
N2 Fe1 N1 88.23(9) . 2
N2 Fe1 N1 71.66(9) 2 2
N3 Fe1 N1 141.01(9) 2 2
N3 Fe1 N1 97.61(9) . 2
N1 Fe1 N1 96.55(13) . 2
C1 N1 N4 104.7(2) . .
C1 N1 Fe1 139.5(2) . .
N4 N1 Fe1 115.74(17) . .
C8 N2 C4 118.2(2) . .
C8 N2 Fe1 119.30(19) . .
C4 N2 Fe1 120.91(19) . .
C11 N3 N5 104.7(2) . .
C11 N3 Fe1 140.8(2) . .
N5 N3 Fe1 114.32(17) . .
C9 N5 N3 111.2(2) . .
C9 N5 C8 130.1(3) . .
N3 N5 C8 118.0(2) . .
C3 N4 N1 111.6(2) . .
C3 N4 C4 130.8(3) . .
N1 N4 C4 117.4(2) . .
C4 C5 C6 118.1(3) . .
C4 C5 H51 120.9 . .
C6 C5 H51 120.9 . .
C7 C6 C5 118.7(3) . .
C7 C6 C12 124.1(3) . .
C5 C6 C12 117.2(3) . .
N2 C4 C5 123.5(3) . .
N2 C4 N4 112.4(2) . .
C5 C4 N4 124.2(3) . .
N1 C1 C2 111.1(3) . .
N1 C1 H11 124.5 . .
C2 C1 H11 124.5 . .
N3 C11 C10 111.8(3) . .
N3 C11 H111 124.1 . .
C10 C11 H111 124.1 . .
C12 C13 C14 132.1(3) . .
C12 C13 H131 113.9 . .
C14 C13 H131 113.9 . .
C9 C10 C11 105.2(3) . .
C9 C10 H101 127.4 . .
C11 C10 H101 127.4 . .
N5 C9 C10 107.0(3) . .
N5 C9 H91 126.5 . .
C10 C9 H91 126.5 . .
C3 C2 C1 105.8(3) . .
C3 C2 H21 127.1 . .
C1 C2 H21 127.1 . .
N4 C3 C2 106.8(3) . .
N4 C3 H31 126.6 . .
C2 C3 H31 126.6 . .
C19 C18 C17 120.0(3) . .
C19 C18 H181 120 . .
C17 C18 H181 120 . .
C16 C17 C18 119.8(3) . .
C16 C17 C20 120.2(3) . .
C18 C17 C20 119.9(3) . .
C8 C7 C6 117.7(3) . .
C8 C7 H71 121.2 . .
C6 C7 H71 121.2 . .
C16 C15 C14 121.1(3) . .
C16 C15 H151 119.4 . .
C14 C15 H151 119.4 . .
C19 C14 C15 118.2(3) . .
C19 C14 C13 124.8(3) . .
C15 C14 C13 116.9(3) . .
C13 C12 C6 131.7(3) . .
C13 C12 H121 114.2 . .
C6 C12 H121 114.2 . .
C15 C16 C17 119.8(3) . .
C15 C16 H161 120.1 . .
C17 C16 H161 120.1 . .
C18 C19 C14 120.9(3) . .
C18 C19 H191 119.6 . .
C14 C19 H191 119.6 . .
N6 C20 C17 178.8(4) . .
N2 C8 C7 123.7(3) . .
N2 C8 N5 112.0(2) . .
C7 C8 N5 124.2(3) . .
F2 B1 F1 110.0(3) . .
F2 B1 F4 109.7(3) . .
F1 B1 F4 109.7(3) . .
F2 B1 F3 109.2(3) . .
F1 B1 F3 109.0(3) . .
F4 B1 F3 109.1(3) . .

loop_
_geom_bond_atom_site_label_1
_geom_bond_atom_site_label_2
_geom_bond_distance
_geom_bond_site_symmetry_2
Fe1 N2 2.153(2) .
Fe1 N2 2.153(2) 2
Fe1 N3 2.160(2) 2
Fe1 N3 2.160(2) .
Fe1 N1 2.196(2) .
Fe1 N1 2.196(2) 2
F3 B1 1.404(4) .
F4 B1 1.392(4) .
F1 B1 1.390(4) .
F2 B1 1.384(4) .
N1 C1 1.330(4) .
N1 N4 1.368(3) .
N2 C8 1.331(4) .
N2 C4 1.336(4) .
N3 C11 1.320(4) .
N3 N5 1.378(3) .
N5 C9 1.360(4) .
N5 C8 1.408(4) .
N4 C3 1.353(4) .
N4 C4 1.406(4) .
C5 C4 1.372(4) .
C5 C6 1.409(4) .
C5 H51 0.95 .
C6 C7 1.404(4) .
C6 C12 1.468(4) .
C1 C2 1.400(4) .
C1 H11 0.95 .
C11 C10 1.407(4) .
C11 H111 0.95 .
C13 C12 1.342(4) .
C13 C14 1.462(5) .
C13 H131 0.95 .
C10 C9 1.368(4) .
C10 H101 0.95 .
C9 H91 0.95 .
C2 C3 1.364(4) .
C2 H21 0.95 .
C3 H31 0.95 .
C18 C19 1.375(5) .
C18 C17 1.402(4) .
C18 H181 0.95 .
N6 C20 1.148(4) .
C17 C16 1.392(5) .
C17 C20 1.438(5) .
C7 C8 1.381(4) .
C7 H71 0.95 .
C15 C16 1.378(5) .
C15 C14 1.407(4) .
C15 H151 0.95 .
C14 C19 1.401(5) .
C12 H121 0.95 .
C16 H161 0.95 .
C19 H191 0.95 .
